data_1547454
loop_
_publ_author_name
'Takizawa, Shinobu'
'Sako, Makoto'
'Abozeid, Mohamed Ahmed'
'Kishi, Kenta'
'Wathsala, H. D. P.'
'Hirata, Shuichi'
'Murai, Kenichi'
'Fujioka, Hiromichi'
'Sasai, Hiroaki'

_publ_section_title
;
 Enantio- and Diastereoselective Betti/aza-Michael Sequence: Single
 Operated Preparation of Chiral 1,3-Disubstituted Isoindolines.
;
_journal_issue 19
_journal_name_full 'Organic letters'
_journal_page_first 5426
_journal_page_last 5429
_journal_paper_doi 10.1021/acs.orglett.7b02693
_journal_volume 19
_journal_year 2017
_chemical_absolute_configuration 'CHOOSE rm ad rmad syn or unk'
_chemical_formula_moiety 'C25 H23 N O7 S'
_chemical_formula_sum 'C25 H23 N O7 S'
_chemical_formula_weight 481.52
_space_group_crystal_system orthorhombic
_space_group_IT_number 19
_space_group_name_Hall 'P 2ac 2ab'
_space_group_name_H-M_alt 'P 21 21 21'
_symmetry_space_group_name_Hall 'P 2ac 2ab'
_symmetry_space_group_name_H-M 'P 21 21 21'
_atom_sites_solution_hydrogens geom
_atom_sites_solution_primary direct
_atom_sites_solution_secondary difmap
_cell_angle_alpha 90.0000
_cell_angle_beta 90.0000
_cell_angle_gamma 90.0000
_cell_formula_units_Z 4
_cell_length_a 9.60806(17)
_cell_length_b 11.4151(2)
_cell_length_c 20.1805(14)
_cell_measurement_reflns_used 42730
_cell_measurement_temperature 123
_cell_measurement_theta_max 68.25
_cell_measurement_theta_min 3.88
_cell_volume 2213.34(16)
_computing_cell_refinement 'RAPID AUTO'
_computing_data_collection 'RAPID AUTO (Rigaku, ????)'
_computing_data_reduction 'RAPID AUTO'
_computing_molecular_graphics 'CrystalStructure 4.2.2'
_computing_publication_material 'CrystalStructure 4.2.2 (Rigaku, 2016)'
_computing_structure_refinement 'SHELXL Version 2014/3 (Sheldrick, 2008)'
_computing_structure_solution 'SHELXS (Sheldrick, 2008)'
_diffrn_ambient_temperature 123
_diffrn_detector_area_resol_mean 10.000
_diffrn_measured_fraction_theta_full 1.000
_diffrn_measured_fraction_theta_max 1.000
_diffrn_measurement_device_type 'Rigaku R-AXIS RAPID 191R'
_diffrn_measurement_method \w
_diffrn_radiation_type 'Cu K\a'
_diffrn_radiation_wavelength 1.54187
_diffrn_reflns_av_R_equivalents 0.0328
_diffrn_reflns_Laue_measured_fraction_full 1.000
_diffrn_reflns_Laue_measured_fraction_max 1.000
_diffrn_reflns_limit_h_max 11
_diffrn_reflns_limit_h_min -11
_diffrn_reflns_limit_k_max 13
_diffrn_reflns_limit_k_min -13
_diffrn_reflns_limit_l_max 24
_diffrn_reflns_limit_l_min -24
_diffrn_reflns_number 43773
_diffrn_reflns_point_group_measured_fraction_full 1.000
_diffrn_reflns_point_group_measured_fraction_max 1.000
_diffrn_reflns_theta_full 67.687
_diffrn_reflns_theta_max 68.254
_diffrn_reflns_theta_min 4.382
_diffrn_standards_number 0
_exptl_absorpt_coefficient_mu 1.724
_exptl_absorpt_correction_T_max 0.842
_exptl_absorpt_correction_T_min 0.707
_exptl_absorpt_correction_type multi-scan
_exptl_absorpt_process_details 'ABSCOR (Rigaku, 1995)'
_exptl_crystal_colour colorless
_exptl_crystal_density_diffrn 1.445
_exptl_crystal_density_method 'not measured'
_exptl_crystal_description block
_exptl_crystal_F_000 1008.00
_exptl_crystal_size_max 0.298
_exptl_crystal_size_mid 0.273
_exptl_crystal_size_min 0.100
_refine_diff_density_max 0.28
_refine_diff_density_min -0.24
_refine_ls_abs_structure_details
;
 Flack x determined using 1672 quotients [(I+)-(I-)]/[(I+)+(I-)]
 (Parsons, Flack and Wagner, Acta Cryst. B69 (2013) 249-259).
;
_refine_ls_abs_structure_Flack 0.009(3)
_refine_ls_extinction_coef 0.00112(14)
_refine_ls_extinction_method SHELXL
_refine_ls_goodness_of_fit_ref 1.076
_refine_ls_hydrogen_treatment constr
_refine_ls_number_parameters 308
_refine_ls_number_reflns 4051
_refine_ls_number_restraints 0
_refine_ls_R_factor_all 0.0275
_refine_ls_R_factor_gt 0.0270
_refine_ls_shift/su_max 0.000
_refine_ls_structure_factor_coef Fsqd
_refine_ls_weighting_details 'w = 1/[\s^2^(Fo^2^)+(0.0403P)^2^+0.4853P] where P=(Fo^2^+2Fc^2^)/3'
_refine_ls_weighting_scheme calc
_refine_ls_wR_factor_gt 0.0695
_refine_ls_wR_factor_ref 0.0698
_reflns_Friedel_coverage 0.750
_reflns_Friedel_fraction_full 1.000
_reflns_Friedel_fraction_max 1.000
_reflns_number_gt 3984
_reflns_number_total 4051
_reflns_threshold_expression F^2^>2.0\s(F^2^)
_cod_data_source_file ol7b02693_si_002.cif
_cod_data_source_block 20170616
_cod_depositor_comments 'Adding full bibliography for 1547454.cif.'
_cod_original_cell_volume 2213.33(17)
_cod_database_code 1547454
_shelxl_version_number 2014-3

loop_
_space_group_symop_id
_space_group_symop_operation_xyz
1 +X,+Y,+Z
2 1/2-X,-Y,1/2+Z
3 1/2+X,1/2-Y,-Z
4 -X,1/2+Y,1/2-Z

loop_
_atom_site_label
_atom_site_type_symbol
_atom_site_fract_x
_atom_site_fract_y
_atom_site_fract_z
_atom_site_U_iso_or_equiv
_atom_site_adp_type
_atom_site_occupancy
_atom_site_site_symmetry_order
_atom_site_calc_flag
_atom_site_refinement_flags_posn
_atom_site_refinement_flags_adp
S1 S 0.39549(5) 0.63886(4) 0.27838(2) 0.01858(13) Uani 1 1 d . .
O1 O 0.34779(18) 1.05022(14) 0.43331(9) 0.0312(4) Uani 1 1 d . .
O2 O 0.53958(17) 0.96620(13) 0.39232(8) 0.0274(4) Uani 1 1 d . .
O3 O 0.34158(16) 0.74663(13) 0.25231(7) 0.0227(3) Uani 1 1 d . .
O4 O 0.34116(16) 0.52917(14) 0.25571(8) 0.0231(3) Uani 1 1 d . .
O5 O 0.38851(17) 0.29018(12) 0.41733(8) 0.0261(4) Uani 1 1 d . .
H23A H 0.3816 0.2184 0.4258 0.031 Uiso 1 1 calc R U
O6 O -0.11864(17) 0.28176(14) 0.42486(8) 0.0291(4) Uani 1 1 d . .
O7 O -0.13357(17) 0.48081(14) 0.40214(8) 0.0287(4) Uani 1 1 d . .
N1 N 0.36876(17) 0.64221(16) 0.35884(8) 0.0194(4) Uani 1 1 d . .
C1 C 0.4257(2) 0.57282(19) 0.46415(11) 0.0217(5) Uani 1 1 d . .
C2 C 0.4416(2) 0.69374(19) 0.46501(11) 0.0223(5) Uani 1 1 d . .
C3 C 0.4604(3) 0.7534(2) 0.52353(12) 0.0283(5) Uani 1 1 d . .
H1 H 0.4686 0.8363 0.5238 0.034 Uiso 1 1 calc R U
C4 C 0.4671(3) 0.6898(2) 0.58239(12) 0.0342(6) Uani 1 1 d . .
H2 H 0.4784 0.7295 0.6234 0.041 Uiso 1 1 calc R U
C5 C 0.4574(3) 0.5684(2) 0.58128(12) 0.0343(6) Uani 1 1 d . .
H3 H 0.4660 0.5256 0.6215 0.041 Uiso 1 1 calc R U
C6 C 0.4353(2) 0.5087(2) 0.52251(12) 0.0271(5) Uani 1 1 d . .
H4 H 0.4269 0.4258 0.5221 0.032 Uiso 1 1 calc R U
C7 C 0.4276(2) 0.74400(18) 0.39637(11) 0.0206(5) Uani 1 1 d . .
H6 H 0.5219 0.7636 0.3786 0.025 Uiso 1 1 calc R U
C8 C 0.3852(2) 0.52933(17) 0.39602(11) 0.0203(4) Uani 1 1 d . .
H5 H 0.4620 0.4815 0.3764 0.024 Uiso 1 1 calc R U
C9 C 0.2515(2) 0.45868(18) 0.39888(10) 0.0202(4) Uani 1 1 d . .
C10 C 0.1214(2) 0.51289(18) 0.39365(10) 0.0213(4) Uani 1 1 d . .
H8 H 0.1143 0.5941 0.3840 0.026 Uiso 1 1 calc R U
C11 C 0.0045(2) 0.44625(19) 0.40283(11) 0.0219(5) Uani 1 1 d . .
C12 C 0.0130(2) 0.32785(19) 0.41664(11) 0.0224(5) Uani 1 1 d . .
C13 C 0.1381(2) 0.27093(19) 0.42171(11) 0.0235(5) Uani 1 1 d . .
H7 H 0.1430 0.1894 0.4309 0.028 Uiso 1 1 calc R U
C14 C 0.2582(2) 0.33833(18) 0.41270(11) 0.0213(5) Uani 1 1 d . .
C15 C -0.2125(2) 0.3756(2) 0.40895(12) 0.0305(5) Uani 1 1 d . .
H9A H -0.2620 0.3582 0.3671 0.037 Uiso 1 1 calc R U
H10B H -0.2825 0.3847 0.4446 0.037 Uiso 1 1 calc R U
C16 C 0.5771(2) 0.6408(2) 0.26461(10) 0.0204(4) Uani 1 1 d . .
C17 C 0.6452(2) 0.7479(2) 0.25772(11) 0.0237(5) Uani 1 1 d . .
H11 H 0.5945 0.8192 0.2599 0.028 Uiso 1 1 calc R U
C18 C 0.7877(2) 0.7488(2) 0.24770(11) 0.0246(5) Uani 1 1 d . .
H12 H 0.8344 0.8216 0.2427 0.030 Uiso 1 1 calc R U
C19 C 0.8641(2) 0.6454(2) 0.24474(10) 0.0243(4) Uani 1 1 d . .
C20 C 0.7927(2) 0.5394(2) 0.25115(11) 0.0247(5) Uani 1 1 d . .
H13 H 0.8431 0.4680 0.2486 0.030 Uiso 1 1 calc R U
C21 C 0.6500(2) 0.5360(2) 0.26117(11) 0.0222(5) Uani 1 1 d . .
H14 H 0.6030 0.4632 0.2656 0.027 Uiso 1 1 calc R U
C22 C 1.0186(2) 0.6478(2) 0.23370(12) 0.0303(5) Uani 1 1 d . .
H15B H 1.0545 0.5674 0.2331 0.036 Uiso 1 1 calc R U
H16C H 1.0388 0.6858 0.1912 0.036 Uiso 1 1 calc R U
H17A H 1.0633 0.6916 0.2696 0.036 Uiso 1 1 calc R U
C23 C 0.3343(2) 0.85276(19) 0.39333(11) 0.0237(4) Uani 1 1 d . .
H18B H 0.2943 0.8586 0.3482 0.028 Uiso 1 1 calc R U
H19A H 0.2561 0.8420 0.4247 0.028 Uiso 1 1 calc R U
C24 C 0.4065(2) 0.96662(18) 0.40937(11) 0.0220(5) Uani 1 1 d . .
C25 C 0.6161(3) 1.07440(19) 0.40300(12) 0.0288(5) Uani 1 1 d . .
H20A H 0.7128 1.0640 0.3887 0.035 Uiso 1 1 calc R U
H21C H 0.5731 1.1376 0.3773 0.035 Uiso 1 1 calc R U
H22B H 0.6141 1.0945 0.4502 0.035 Uiso 1 1 calc R U

loop_
_atom_site_aniso_label
_atom_site_aniso_U_11
_atom_site_aniso_U_22
_atom_site_aniso_U_33
_atom_site_aniso_U_23
_atom_site_aniso_U_13
_atom_site_aniso_U_12
S1 0.0188(2) 0.0163(2) 0.0207(2) 0.0005(2) 0.00029(19) -0.0003(2)
O1 0.0353(9) 0.0168(8) 0.0415(9) -0.0030(7) 0.0077(8) 0.0017(7)
O2 0.0274(8) 0.0189(8) 0.0359(9) -0.0051(7) 0.0023(7) -0.0022(7)
O3 0.0233(8) 0.0210(8) 0.0239(8) 0.0029(6) -0.0009(6) 0.0011(7)
O4 0.0247(8) 0.0195(8) 0.0250(8) -0.0019(6) 0.0006(6) -0.0034(6)
O5 0.0261(8) 0.0151(7) 0.0371(9) 0.0044(6) 0.0016(7) 0.0030(7)
O6 0.0239(8) 0.0253(8) 0.0381(9) 0.0056(7) -0.0005(7) -0.0057(7)
O7 0.0224(8) 0.0253(8) 0.0385(9) 0.0041(7) 0.0007(7) -0.0005(7)
N1 0.0221(8) 0.0138(8) 0.0224(9) 0.0008(7) 0.0009(7) -0.0002(8)
C1 0.0194(11) 0.0204(11) 0.0252(11) 0.0025(9) -0.0001(9) -0.0013(8)
C2 0.0201(10) 0.0219(11) 0.0249(11) 0.0025(9) -0.0010(9) -0.0002(9)
C3 0.0330(13) 0.0235(12) 0.0284(12) 0.0005(10) -0.0035(10) -0.0059(10)
C4 0.0397(15) 0.0380(14) 0.0249(13) 0.0005(11) -0.0065(11) -0.0143(11)
C5 0.0408(15) 0.0360(14) 0.0261(13) 0.0095(11) -0.0089(11) -0.0106(11)
C6 0.0278(12) 0.0227(11) 0.0307(13) 0.0068(10) -0.0058(10) -0.0039(9)
C7 0.0224(11) 0.0153(10) 0.0241(11) -0.0006(8) 0.0004(8) -0.0007(9)
C8 0.0222(10) 0.0154(9) 0.0231(10) 0.0017(8) 0.0014(9) 0.0017(9)
C9 0.0260(11) 0.0162(10) 0.0183(10) -0.0016(8) 0.0023(9) -0.0010(9)
C10 0.0254(11) 0.0170(10) 0.0214(11) 0.0008(8) 0.0007(9) 0.0001(9)
C11 0.0244(11) 0.0223(11) 0.0191(10) 0.0006(9) -0.0016(9) 0.0018(9)
C12 0.0252(11) 0.0211(11) 0.0208(11) 0.0002(8) 0.0012(9) -0.0074(9)
C13 0.0324(13) 0.0154(10) 0.0228(11) 0.0010(8) -0.0007(9) -0.0024(9)
C14 0.0251(11) 0.0182(11) 0.0204(11) -0.0005(8) 0.0021(9) 0.0009(9)
C15 0.0249(11) 0.0287(12) 0.0377(13) 0.0066(11) -0.0019(10) -0.0037(10)
C16 0.0201(10) 0.0220(10) 0.0191(9) -0.0002(9) 0.0007(7) -0.0003(9)
C17 0.0254(12) 0.0188(10) 0.0268(12) 0.0026(9) -0.0003(9) 0.0009(9)
C18 0.0256(11) 0.0226(11) 0.0257(12) 0.0006(10) 0.0007(9) -0.0037(9)
C19 0.0222(10) 0.0304(11) 0.0202(10) -0.0018(10) -0.0015(8) -0.0004(10)
C20 0.0253(11) 0.0239(12) 0.0249(11) -0.0001(9) -0.0003(9) 0.0046(10)
C21 0.0244(11) 0.0196(11) 0.0226(11) 0.0003(9) 0.0004(9) 0.0006(9)
C22 0.0233(11) 0.0385(14) 0.0293(12) -0.0006(10) 0.0002(9) -0.0006(11)
C23 0.0267(11) 0.0179(10) 0.0264(11) -0.0010(10) -0.0003(9) 0.0023(10)
C24 0.0284(12) 0.0169(10) 0.0206(10) 0.0018(9) -0.0008(9) 0.0021(9)
C25 0.0305(12) 0.0208(11) 0.0352(12) -0.0035(10) 0.0001(10) -0.0065(10)

loop_
_atom_type_symbol
_atom_type_description
_atom_type_scat_dispersion_real
_atom_type_scat_dispersion_imag
_atom_type_scat_source
C C 0.0181 0.0091
;
International Tables for Crystallography
(Vol. C, Tables 4.2.6.8 and 6.1.1.4)
;
H H 0.0000 0.0000
;
International Tables for Crystallography
(Vol. C, Table 6.1.1.4)
;
N N 0.0311 0.0180
;
International Tables for Crystallography
(Vol. C, Tables 4.2.6.8 and 6.1.1.4)
;
O O 0.0492 0.0322
;
International Tables for Crystallography
(Vol. C, Tables 4.2.6.8 and 6.1.1.4)
;
S S 0.3331 0.5567
;
International Tables for Crystallography
(Vol. C, Tables 4.2.6.8 and 6.1.1.4)
;

loop_
_geom_angle_atom_site_label_1
_geom_angle_atom_site_label_2
_geom_angle_atom_site_label_3
_geom_angle
O4 S1 O3 120.08(9)
O4 S1 N1 106.19(9)
O3 S1 N1 106.60(9)
O4 S1 C16 108.70(10)
O3 S1 C16 106.75(10)
N1 S1 C16 108.01(9)
C24 O2 C25 116.55(18)
C14 O5 H23A 109.5
C12 O6 C15 105.33(17)
C11 O7 C15 105.60(17)
C7 N1 C8 111.95(16)
C7 N1 S1 117.28(14)
C8 N1 S1 117.24(14)
C2 C1 C6 120.4(2)
C2 C1 C8 111.46(19)
C6 C1 C8 127.9(2)
C3 C2 C1 121.2(2)
C3 C2 C7 127.8(2)
C1 C2 C7 110.9(2)
C2 C3 C4 118.7(2)
C2 C3 H1 120.7
C4 C3 H1 120.7
C5 C4 C3 120.2(2)
C5 C4 H2 119.9
C3 C4 H2 119.9
C6 C5 C4 121.0(2)
C6 C5 H3 119.5
C4 C5 H3 119.5
C5 C6 C1 118.5(2)
C5 C6 H4 120.8
C1 C6 H4 120.8
N1 C7 C2 101.73(17)
N1 C7 C23 112.79(17)
C2 C7 C23 113.44(18)
N1 C7 H6 109.5
C2 C7 H6 109.5
C23 C7 H6 109.5
N1 C8 C1 101.53(16)
N1 C8 C9 112.73(17)
C1 C8 C9 110.94(18)
N1 C8 H5 110.4
C1 C8 H5 110.4
C9 C8 H5 110.4
C10 C9 C14 119.3(2)
C10 C9 C8 121.22(18)
C14 C9 C8 119.3(2)
C11 C10 C9 118.48(19)
C11 C10 H8 120.8
C9 C10 H8 120.8
C10 C11 C12 121.5(2)
C10 C11 O7 128.8(2)
C12 C11 O7 109.7(2)
C13 C12 O6 127.9(2)
C13 C12 C11 122.0(2)
O6 C12 C11 110.1(2)
C12 C13 C14 116.94(19)
C12 C13 H7 121.5
C14 C13 H7 121.5
O5 C14 C13 121.62(19)
O5 C14 C9 116.6(2)
C13 C14 C9 121.8(2)
O7 C15 O6 108.36(17)
O7 C15 H9A 110.0
O6 C15 H9A 110.0
O7 C15 H10B 110.0
O6 C15 H10B 110.0
H9A C15 H10B 108.4
C21 C16 C17 120.93(19)
C21 C16 S1 119.72(17)
C17 C16 S1 119.34(17)
C18 C17 C16 119.1(2)
C18 C17 H11 120.5
C16 C17 H11 120.5
C17 C18 C19 121.4(2)
C17 C18 H12 119.3
C19 C18 H12 119.3
C18 C19 C20 118.17(19)
C18 C19 C22 120.8(2)
C20 C19 C22 121.0(2)
C21 C20 C19 121.6(2)
C21 C20 H13 119.2
C19 C20 H13 119.2
C20 C21 C16 118.8(2)
C20 C21 H14 120.6
C16 C21 H14 120.6
C19 C22 H15B 109.5
C19 C22 H16C 109.5
H15B C22 H16C 109.5
C19 C22 H17A 109.5
H15B C22 H17A 109.5
H16C C22 H17A 109.5
C24 C23 C7 114.88(18)
C24 C23 H18B 108.5
C7 C23 H18B 108.5
C24 C23 H19A 108.5
C7 C23 H19A 108.5
H18B C23 H19A 107.5
O1 C24 O2 123.8(2)
O1 C24 C23 123.5(2)
O2 C24 C23 112.64(18)
O2 C25 H20A 109.5
O2 C25 H21C 109.5
H20A C25 H21C 109.5
O2 C25 H22B 109.5
H20A C25 H22B 109.5
H21C C25 H22B 109.5

loop_
_geom_bond_atom_site_label_1
_geom_bond_atom_site_label_2
_geom_bond_distance
S1 O4 1.4316(16)
S1 O3 1.4348(16)
S1 N1 1.6444(17)
S1 C16 1.767(2)
O1 C24 1.209(3)
O2 C24 1.324(3)
O2 C25 1.454(3)
O5 C14 1.371(3)
O5 H23A 0.8400
O6 C12 1.380(3)
O6 C15 1.437(3)
O7 C11 1.384(3)
O7 C15 1.427(3)
N1 C7 1.498(3)
N1 C8 1.499(3)
C1 C2 1.389(3)
C1 C6 1.390(3)
C1 C8 1.513(3)
C2 C3 1.375(3)
C2 C7 1.505(3)
C3 C4 1.394(3)
C3 H1 0.9500
C4 C5 1.389(4)
C4 H2 0.9500
C5 C6 1.384(3)
C5 H3 0.9500
C6 H4 0.9500
C7 C23 1.533(3)
C7 H6 1.0000
C8 C9 1.518(3)
C8 H5 1.0000
C9 C10 1.399(3)
C9 C14 1.403(3)
C10 C11 1.369(3)
C10 H8 0.9500
C11 C12 1.382(3)
C12 C13 1.370(3)
C13 C14 1.399(3)
C13 H7 0.9500
C15 H9A 0.9900
C15 H10B 0.9900
C16 C21 1.388(3)
C16 C17 1.394(3)
C17 C18 1.384(3)
C17 H11 0.9500
C18 C19 1.391(3)
C18 H12 0.9500
C19 C20 1.397(3)
C19 C22 1.501(3)
C20 C21 1.386(3)
C20 H13 0.9500
C21 H14 0.9500
C22 H15B 0.9800
C22 H16C 0.9800
C22 H17A 0.9800
C23 C24 1.508(3)
C23 H18B 0.9900
C23 H19A 0.9900
C25 H20A 0.9800
C25 H21C 0.9800
C25 H22B 0.9800

loop_
_geom_hbond_atom_site_label_D
_geom_hbond_atom_site_label_H
_geom_hbond_atom_site_label_A
_geom_hbond_site_symmetry_A
_geom_hbond_distance_DA
_geom_hbond_distance_DH
_geom_hbond_distance_HA
_geom_hbond_angle_DHA
_geom_hbond_publ_flag
O5 H23A O1 1_545 2.786(2) 0.840 1.953 171.2 no

loop_
_geom_torsion_atom_site_label_1
_geom_torsion_atom_site_label_2
_geom_torsion_atom_site_label_3
_geom_torsion_atom_site_label_4
_geom_torsion
O4 S1 N1 C7 174.72(14)
O3 S1 N1 C7 -56.15(16)
C16 S1 N1 C7 58.26(17)
O4 S1 N1 C8 37.10(17)
O3 S1 N1 C8 166.24(15)
C16 S1 N1 C8 -79.35(17)
C6 C1 C2 C3 -3.2(4)
C8 C1 C2 C3 171.4(2)
C6 C1 C2 C7 179.8(2)
C8 C1 C2 C7 -5.6(3)
C1 C2 C3 C4 1.8(4)
C7 C2 C3 C4 178.3(2)
C2 C3 C4 C5 1.1(4)
C3 C4 C5 C6 -2.6(4)
C4 C5 C6 C1 1.2(4)
C2 C1 C6 C5 1.7(4)
C8 C1 C6 C5 -172.0(2)
C8 N1 C7 C2 -15.9(2)
S1 N1 C7 C2 -155.63(14)
C8 N1 C7 C23 -137.75(18)
S1 N1 C7 C23 82.5(2)
C3 C2 C7 N1 -164.0(2)
C1 C2 C7 N1 12.8(2)
C3 C2 C7 C23 -42.5(3)
C1 C2 C7 C23 134.2(2)
C7 N1 C8 C1 12.9(2)
S1 N1 C8 C1 152.61(14)
C7 N1 C8 C9 131.60(18)
S1 N1 C8 C9 -88.64(19)
C2 C1 C8 N1 -4.3(2)
C6 C1 C8 N1 169.9(2)
C2 C1 C8 C9 -124.3(2)
C6 C1 C8 C9 49.8(3)
N1 C8 C9 C10 -25.4(3)
C1 C8 C9 C10 87.7(2)
N1 C8 C9 C14 160.12(18)
C1 C8 C9 C14 -86.8(2)
C14 C9 C10 C11 0.5(3)
C8 C9 C10 C11 -173.9(2)
C9 C10 C11 C12 -0.3(3)
C9 C10 C11 O7 177.8(2)
C15 O7 C11 C10 175.4(2)
C15 O7 C11 C12 -6.3(2)
C15 O6 C12 C13 -175.5(2)
C15 O6 C12 C11 5.6(2)
C10 C11 C12 C13 -0.2(3)
O7 C11 C12 C13 -178.6(2)
C10 C11 C12 O6 178.9(2)
O7 C11 C12 O6 0.4(3)
O6 C12 C13 C14 -178.4(2)
C11 C12 C13 C14 0.4(3)
C12 C13 C14 O5 179.4(2)
C12 C13 C14 C9 -0.2(3)
C10 C9 C14 O5 -179.91(19)
C8 C9 C14 O5 -5.3(3)
C10 C9 C14 C13 -0.3(3)
C8 C9 C14 C13 174.3(2)
C11 O7 C15 O6 9.6(2)
C12 O6 C15 O7 -9.4(2)
O4 S1 C16 C21 -25.2(2)
O3 S1 C16 C21 -156.04(17)
N1 S1 C16 C21 89.65(18)
O4 S1 C16 C17 155.19(17)
O3 S1 C16 C17 24.3(2)
N1 S1 C16 C17 -89.99(18)
C21 C16 C17 C18 -0.4(3)
S1 C16 C17 C18 179.27(17)
C16 C17 C18 C19 -0.3(4)
C17 C18 C19 C20 1.0(3)
C17 C18 C19 C22 179.9(2)
C18 C19 C20 C21 -0.9(3)
C22 C19 C20 C21 -179.8(2)
C19 C20 C21 C16 0.2(3)
C17 C16 C21 C20 0.4(3)
S1 C16 C21 C20 -179.21(18)
N1 C7 C23 C24 -160.34(18)
C2 C7 C23 C24 84.7(2)
C25 O2 C24 O1 -0.7(3)
C25 O2 C24 C23 177.15(18)
C7 C23 C24 O1 -151.3(2)
C7 C23 C24 O2 30.8(3)
